data_4332916
loop_
_publ_author_name
'Zhang, Qian-Feng'
'Ding, Jihai'
'Yu, Zhan'
'Song, Yinglin'
'Rothenberger, Alexander'
'Fenske, Dieter'
'Leung, Wa-Hung'

_publ_section_title
;
 Syntheses, Structures, and Nonlinear Optical Properties of
 Heteroselenometallic W&#x2212;Se&#x2212;Ag Cluster Compounds Containing
 Phosphine Ligands
;
_journal_issue 21
_journal_name_full 'Inorganic Chemistry'
_journal_page_first 8638
_journal_page_last 8647
_journal_paper_doi 10.1021/ic0610839
_journal_volume 45
_journal_year 2006
_chemical_formula_sum 'C54 H99 Ag3 I P3 Se4 W'
_chemical_formula_weight 1791.44
_chemical_name_systematic
; 
 ? 
;
_space_group_IT_number 33
_symmetry_cell_setting orthorhombic
_symmetry_space_group_name_Hall 'P 2c -2n'
_symmetry_space_group_name_H-M 'P n a 21'
_atom_sites_solution_hydrogens geom
_atom_sites_solution_primary direct
_atom_sites_solution_secondary difmap
_audit_creation_method SHELXL-97
_cell_angle_alpha 90.00
_cell_angle_beta 90.00
_cell_angle_gamma 90.00
_cell_formula_units_Z 4
_cell_length_a 37.2352(5)
_cell_length_b 11.70240(10)
_cell_length_c 14.9951(2)
_cell_measurement_reflns_used 9034
_cell_measurement_temperature 293(2)
_cell_measurement_theta_max 23.72
_cell_measurement_theta_min 2.19
_cell_volume 6533.98(14)
_computing_cell_refinement 'Bruker SMART'
_computing_data_collection 'Bruker SMART'
_computing_data_reduction 'Bruker SAINT'
_computing_molecular_graphics 'Bruker SHELXTL'
_computing_publication_material 'Bruker SHELXTL'
_computing_structure_refinement 'SHELXL-97 (Sheldrick, 1997)'
_computing_structure_solution 'SHELXS-97 (Sheldrick, 1990)'
_diffrn_ambient_temperature 293(2)
_diffrn_measured_fraction_theta_full 0.997
_diffrn_measured_fraction_theta_max 0.997
_diffrn_measurement_device_type 'CCD area detector'
_diffrn_measurement_method 'phi and omega scans'
_diffrn_radiation_monochromator graphite
_diffrn_radiation_source 'fine-focus sealed tube'
_diffrn_radiation_type MoK\a
_diffrn_radiation_wavelength 0.71073
_diffrn_reflns_av_R_equivalents 0.0531
_diffrn_reflns_av_sigmaI/netI 0.0515
_diffrn_reflns_limit_h_max 46
_diffrn_reflns_limit_h_min -46
_diffrn_reflns_limit_k_max 14
_diffrn_reflns_limit_k_min -14
_diffrn_reflns_limit_l_max 18
_diffrn_reflns_limit_l_min -18
_diffrn_reflns_number 79693
_diffrn_reflns_theta_full 26.67
_diffrn_reflns_theta_max 26.67
_diffrn_reflns_theta_min 1.74
_exptl_absorpt_coefficient_mu 5.446
_exptl_absorpt_correction_T_max 0.6201
_exptl_absorpt_correction_T_min 0.3169
_exptl_absorpt_correction_type sadabs
_exptl_crystal_colour purple
_exptl_crystal_density_diffrn 1.821
_exptl_crystal_density_meas 0
_exptl_crystal_density_method 'not measured'
_exptl_crystal_description Block
_exptl_crystal_F_000 3488
_exptl_crystal_size_max 0.27
_exptl_crystal_size_mid 0.17
_exptl_crystal_size_min 0.10
_refine_diff_density_max 0.645
_refine_diff_density_min -0.502
_refine_diff_density_rms 0.080
_refine_ls_abs_structure_details 'Flack H D (1983), Acta Cryst. A39, 876-881'
_refine_ls_abs_structure_Flack 0.006(4)
_refine_ls_extinction_method none
_refine_ls_goodness_of_fit_ref 1.006
_refine_ls_hydrogen_treatment constr
_refine_ls_matrix_type full
_refine_ls_number_parameters 622
_refine_ls_number_reflns 13601
_refine_ls_number_restraints 1
_refine_ls_restrained_S_all 1.006
_refine_ls_R_factor_all 0.0543
_refine_ls_R_factor_gt 0.0310
_refine_ls_shift/su_max 0.001
_refine_ls_shift/su_mean 0.000
_refine_ls_structure_factor_coef Fsqd
_refine_ls_weighting_details 'calc w=1/[\s^2^(Fo^2^)+(0.0131P)^2^+0.0000P] where P=(Fo^2^+2Fc^2^)/3'
_refine_ls_weighting_scheme calc
_refine_ls_wR_factor_gt 0.0513
_refine_ls_wR_factor_ref 0.0569
_reflns_number_gt 10256
_reflns_number_total 13601
_reflns_threshold_expression >2sigma(I)
_cod_data_source_file ic0610839sup1.cif
_cod_data_source_block '[(WSe4)Ag3(PCy3)3I]'
_cod_depositor_comments
;
The following automatic conversions were performed:

'_symmetry_cell_setting' value 'Orthorhombic' changed to
'orthorhombic' according to
/home/saulius/struct/CIF-dictionaries/cif_core.dic dictionary named
'cif_core.dic' version 2.4.2 from 2011-04-26.

Automatic conversion script
Id: cif_fix_values 1891 2012-01-12 08:04:46Z andrius 
;
_cod_original_sg_symbol_H-M Pna2(1)
_cod_database_code 4332916

loop_
_symmetry_equiv_pos_as_xyz
'x, y, z'
'-x, -y, z+1/2'
'x+1/2, -y+1/2, z'
'-x+1/2, y+1/2, z+1/2'

loop_
_atom_site_label
_atom_site_type_symbol
_atom_site_fract_x
_atom_site_fract_y
_atom_site_fract_z
_atom_site_U_iso_or_equiv
_atom_site_adp_type
_atom_site_occupancy
_atom_site_symmetry_multiplicity
_atom_site_calc_flag
_atom_site_refinement_flags
W1 W 0.058858(6) 0.757917(16) 0.871367(19) 0.04461(6) Uani 1 1 d .
I1 I 0.164487(10) 0.57966(3) 0.94617(3) 0.05474(10) Uani 1 1 d .
Ag1 Ag 0.104464(15) 0.73345(4) 1.03386(3) 0.06619(15) Uani 1 1 d .
Ag2 Ag 0.091010(13) 0.51296(3) 0.88548(3) 0.06423(13) Uani 1 1 d .
Ag3 Ag 0.132890(13) 0.75154(4) 0.79609(3) 0.06194(13) Uani 1 1 d .
Se1 Se 0.104696(15) 0.89165(4) 0.91109(4) 0.04886(15) Uani 1 1 d .
Se2 Se 0.044077(17) 0.63423(5) 0.98958(4) 0.05885(17) Uani 1 1 d .
Se3 Se 0.073904(17) 0.64838(5) 0.74441(4) 0.05471(16) Uani 1 1 d .
Se4 Se 0.009294(19) 0.85980(6) 0.83836(6) 0.0842(2) Uani 1 1 d .
P1 P 0.07830(4) 0.30952(10) 0.88069(11) 0.0465(3) Uani 1 1 d .
P2 P 0.12051(4) 0.73984(11) 1.18877(10) 0.0471(4) Uani 1 1 d .
P3 P 0.18371(4) 0.75908(12) 0.69768(10) 0.0502(4) Uani 1 1 d .
C1 C 0.0633(2) 0.2560(6) 0.7720(5) 0.083(3) Uani 1 1 d .
H1 H 0.088(2) 0.259(6) 0.748(5) 0.099 Uiso 1 1 calc R
C2 C 0.0506(4) 0.3277(7) 0.7076(6) 0.199(7) Uani 1 1 d .
H2A H 0.0680 0.3892 0.7028 0.238 Uiso 1 1 calc R
H2B H 0.0288 0.3615 0.7314 0.238 Uiso 1 1 calc R
C3 C 0.0422(3) 0.2931(8) 0.6165(6) 0.113(3) Uani 1 1 d .
H3A H 0.0202 0.3305 0.5984 0.136 Uiso 1 1 calc R
H3B H 0.0612 0.3204 0.5775 0.136 Uiso 1 1 calc R
C4 C 0.0382(4) 0.1725(9) 0.6032(7) 0.166(5) Uani 1 1 d .
H4A H 0.0127 0.1577 0.5968 0.200 Uiso 1 1 calc R
H4B H 0.0492 0.1545 0.5463 0.200 Uiso 1 1 calc R
C5 C 0.0507(4) 0.0979(9) 0.6620(7) 0.184(6) Uani 1 1 d .
H5A H 0.0718 0.0631 0.6355 0.221 Uiso 1 1 calc R
H5B H 0.0328 0.0380 0.6673 0.221 Uiso 1 1 calc R
C6 C 0.0608(2) 0.1328(5) 0.7553(5) 0.097(3) Uani 1 1 d .
H6A H 0.0433 0.1008 0.7961 0.116 Uiso 1 1 calc R
H6B H 0.0839 0.0986 0.7694 0.116 Uiso 1 1 calc R
C7 C 0.04264(18) 0.2733(5) 0.9630(5) 0.0628(18) Uani 1 1 d .
H7 H 0.0518(16) 0.308(5) 1.018(4) 0.075 Uiso 1 1 calc R
C8 C 0.00828(18) 0.3338(5) 0.9497(5) 0.081(2) Uani 1 1 d .
H8A H -0.0023 0.3073 0.8943 0.097 Uiso 1 1 calc R
H8B H 0.0133 0.4147 0.9430 0.097 Uiso 1 1 calc R
C9 C -0.01856(19) 0.3192(6) 1.0222(6) 0.093(2) Uani 1 1 d .
H9A H -0.0416 0.3483 1.0021 0.112 Uiso 1 1 calc R
H9B H -0.0112 0.3641 1.0734 0.112 Uiso 1 1 calc R
C10 C -0.0229(2) 0.1967(6) 1.0500(6) 0.099(3) Uani 1 1 d .
H10A H -0.0369 0.1939 1.1046 0.119 Uiso 1 1 calc R
H10B H -0.0362 0.1563 1.0043 0.119 Uiso 1 1 calc R
C11 C 0.0110(2) 0.1383(7) 1.0647(6) 0.109(3) Uani 1 1 d .
H11A H 0.0063 0.0576 1.0737 0.131 Uiso 1 1 calc R
H11B H 0.0218 0.1675 1.1189 0.131 Uiso 1 1 calc R
C12 C 0.03773(18) 0.1515(5) 0.9886(5) 0.075(2) Uani 1 1 d .
H12A H 0.0607 0.1197 1.0066 0.090 Uiso 1 1 calc R
H12B H 0.0293 0.1087 0.9373 0.090 Uiso 1 1 calc R
C13 C 0.11649(16) 0.2194(4) 0.9134(4) 0.0460(14) Uani 1 1 d .
H13 H 0.1084(12) 0.140(4) 0.913(3) 0.055 Uiso 1 1 calc R
C14 C 0.12928(18) 0.2463(5) 1.0078(4) 0.0640(17) Uani 1 1 d .
H14A H 0.1363 0.3260 1.0112 0.077 Uiso 1 1 calc R
H14B H 0.1097 0.2343 1.0493 0.077 Uiso 1 1 calc R
C15 C 0.16090(19) 0.1718(7) 1.0347(5) 0.091(2) Uani 1 1 d .
H15A H 0.1691 0.1945 1.0935 0.109 Uiso 1 1 calc R
H15B H 0.1531 0.0929 1.0382 0.109 Uiso 1 1 calc R
C16 C 0.1915(2) 0.1801(8) 0.9708(6) 0.102(3) Uani 1 1 d .
H16A H 0.2102 0.1270 0.9882 0.123 Uiso 1 1 calc R
H16B H 0.2014 0.2567 0.9725 0.123 Uiso 1 1 calc R
C17 C 0.17908(17) 0.1530(6) 0.8766(6) 0.082(2) Uani 1 1 d .
H17A H 0.1990 0.1634 0.8356 0.098 Uiso 1 1 calc R
H17B H 0.1716 0.0737 0.8735 0.098 Uiso 1 1 calc R
C18 C 0.14820(16) 0.2293(5) 0.8490(4) 0.0637(17) Uani 1 1 d .
H18A H 0.1404 0.2083 0.7895 0.076 Uiso 1 1 calc R
H18B H 0.1563 0.3080 0.8472 0.076 Uiso 1 1 calc R
C19 C 0.10471(16) 0.6121(4) 1.2489(4) 0.0479(14) Uani 1 1 d .
H19 H 0.1136(13) 0.617(4) 1.310(4) 0.057 Uiso 1 1 calc R
C20 C 0.06370(16) 0.6066(4) 1.2528(4) 0.0595(16) Uani 1 1 d .
H20A H 0.0548 0.6716 1.2863 0.071 Uiso 1 1 calc R
H20B H 0.0542 0.6120 1.1927 0.071 Uiso 1 1 calc R
C21 C 0.05010(17) 0.4977(5) 1.2956(5) 0.0731(19) Uani 1 1 d .
H21A H 0.0241 0.4954 1.2912 0.088 Uiso 1 1 calc R
H21B H 0.0564 0.4979 1.3583 0.088 Uiso 1 1 calc R
C22 C 0.06560(19) 0.3914(5) 1.2520(5) 0.076(2) Uani 1 1 d .
H22A H 0.0575 0.3241 1.2839 0.091 Uiso 1 1 calc R
H22B H 0.0571 0.3861 1.1910 0.091 Uiso 1 1 calc R
C23 C 0.10617(19) 0.3957(5) 1.2528(5) 0.078(2) Uani 1 1 d .
H23A H 0.1156 0.3292 1.2222 0.094 Uiso 1 1 calc R
H23B H 0.1147 0.3937 1.3140 0.094 Uiso 1 1 calc R
C24 C 0.11981(17) 0.5031(4) 1.2077(4) 0.0621(17) Uani 1 1 d .
H24A H 0.1134 0.5007 1.1451 0.074 Uiso 1 1 calc R
H24B H 0.1458 0.5049 1.2117 0.074 Uiso 1 1 calc R
C25 C 0.16957(17) 0.7384(5) 1.2015(4) 0.0585(17) Uani 1 1 d .
H25 H 0.1771(15) 0.671(5) 1.167(4) 0.070 Uiso 1 1 calc R
C26 C 0.18557(19) 0.7186(7) 1.2922(5) 0.090(2) Uani 1 1 d .
H26A H 0.1751 0.6502 1.3179 0.108 Uiso 1 1 calc R
H26B H 0.1796 0.7824 1.3307 0.108 Uiso 1 1 calc R
C27 C 0.2260(2) 0.7054(8) 1.2884(6) 0.107(3) Uani 1 1 d .
H27A H 0.2353 0.7009 1.3487 0.128 Uiso 1 1 calc R
H27B H 0.2318 0.6343 1.2584 0.128 Uiso 1 1 calc R
C28 C 0.2440(2) 0.8025(8) 1.2405(7) 0.119(3) Uani 1 1 d .
H28A H 0.2419 0.8713 1.2763 0.143 Uiso 1 1 calc R
H28B H 0.2693 0.7854 1.2338 0.143 Uiso 1 1 calc R
C29 C 0.2284(2) 0.8239(8) 1.1522(6) 0.104(3) Uani 1 1 d .
H29A H 0.2345 0.7607 1.1131 0.124 Uiso 1 1 calc R
H29B H 0.2391 0.8925 1.1275 0.124 Uiso 1 1 calc R
C30 C 0.18793(18) 0.8380(6) 1.1538(5) 0.079(2) Uani 1 1 d .
H30A H 0.1790 0.8428 1.0931 0.095 Uiso 1 1 calc R
H30B H 0.1819 0.9088 1.1840 0.095 Uiso 1 1 calc R
C31 C 0.10079(18) 0.8620(5) 1.2488(4) 0.0543(15) Uani 1 1 d .
H31 H 0.0749(15) 0.847(4) 1.245(4) 0.065 Uiso 1 1 calc R
C32 C 0.10761(17) 0.8743(5) 1.3476(4) 0.0679(18) Uani 1 1 d .
H32A H 0.1332 0.8834 1.3575 0.081 Uiso 1 1 calc R
H32B H 0.1000 0.8049 1.3776 0.081 Uiso 1 1 calc R
C33 C 0.0879(2) 0.9752(5) 1.3877(5) 0.093(2) Uani 1 1 d .
H33A H 0.0625 0.9574 1.3901 0.112 Uiso 1 1 calc R
H33B H 0.0962 0.9857 1.4486 0.112 Uiso 1 1 calc R
C34 C 0.0927(2) 1.0837(6) 1.3390(5) 0.095(2) Uani 1 1 d .
H34A H 0.1174 1.1092 1.3450 0.113 Uiso 1 1 calc R
H34B H 0.0773 1.1417 1.3650 0.113 Uiso 1 1 calc R
C35 C 0.0837(2) 1.0703(5) 1.2415(5) 0.084(2) Uani 1 1 d .
H35A H 0.0888 1.1412 1.2105 0.101 Uiso 1 1 calc R
H35B H 0.0583 1.0543 1.2351 0.101 Uiso 1 1 calc R
C36 C 0.1052(2) 0.9745(5) 1.1996(5) 0.085(2) Uani 1 1 d .
H36A H 0.1304 0.9954 1.1992 0.102 Uiso 1 1 calc R
H36B H 0.0976 0.9647 1.1383 0.102 Uiso 1 1 calc R
C37 C 0.22583(17) 0.7448(5) 0.7611(4) 0.0556(16) Uani 1 1 d .
H37 H 0.2227(14) 0.676(5) 0.798(4) 0.067 Uiso 1 1 calc R
C38 C 0.22897(18) 0.8441(6) 0.8281(5) 0.080(2) Uani 1 1 d .
H38A H 0.2311 0.9156 0.7959 0.096 Uiso 1 1 calc R
H38B H 0.2074 0.8476 0.8642 0.096 Uiso 1 1 calc R
C39 C 0.26164(19) 0.8285(6) 0.8887(5) 0.092(2) Uani 1 1 d .
H39A H 0.2638 0.8945 0.9275 0.110 Uiso 1 1 calc R
H39B H 0.2580 0.7618 0.9260 0.110 Uiso 1 1 calc R
C40 C 0.2954(2) 0.8146(9) 0.8372(6) 0.106(3) Uani 1 1 d .
H40A H 0.3154 0.8033 0.8778 0.128 Uiso 1 1 calc R
H40B H 0.3000 0.8830 0.8025 0.128 Uiso 1 1 calc R
C41 C 0.2921(2) 0.7129(9) 0.7759(5) 0.112(3) Uani 1 1 d .
H41A H 0.2887 0.6443 0.8112 0.135 Uiso 1 1 calc R
H41B H 0.3141 0.7043 0.7421 0.135 Uiso 1 1 calc R
C42 C 0.26042(17) 0.7261(7) 0.7114(5) 0.088(2) Uani 1 1 d .
H42A H 0.2648 0.7904 0.6721 0.106 Uiso 1 1 calc R
H42B H 0.2584 0.6579 0.6750 0.106 Uiso 1 1 calc R
C43 C 0.1875(2) 0.8893(6) 0.6306(5) 0.078(2) Uani 1 1 d .
H43 H 0.2036(18) 0.930(6) 0.671(4) 0.093 Uiso 1 1 calc R
C44 C 0.2120(2) 0.8918(6) 0.5508(4) 0.080(2) Uani 1 1 d .
H44A H 0.2356 0.8659 0.5690 0.096 Uiso 1 1 calc R
H44B H 0.2030 0.8383 0.5067 0.096 Uiso 1 1 calc R
C45 C 0.2156(3) 1.0059(7) 0.5084(6) 0.120(3) Uani 1 1 d .
H45A H 0.2365 1.0425 0.5346 0.145 Uiso 1 1 calc R
H45B H 0.2211 0.9932 0.4459 0.145 Uiso 1 1 calc R
C46 C 0.1872(3) 1.0848(8) 0.5119(8) 0.157(5) Uani 1 1 d .
H46A H 0.1723 1.0732 0.4597 0.188 Uiso 1 1 calc R
H46B H 0.1974 1.1610 0.5074 0.188 Uiso 1 1 calc R
C47 C 0.1637(2) 1.0817(6) 0.5914(6) 0.105(3) Uani 1 1 d .
H47A H 0.1402 1.1100 0.5744 0.126 Uiso 1 1 calc R
H47B H 0.1734 1.1340 0.6355 0.126 Uiso 1 1 calc R
C48 C 0.1592(3) 0.9683(7) 0.6337(7) 0.141(4) Uani 1 1 d .
H48A H 0.1534 0.9811 0.6960 0.169 Uiso 1 1 calc R
H48B H 0.1384 0.9324 0.6067 0.169 Uiso 1 1 calc R
C49 C 0.18237(17) 0.6370(5) 0.6183(4) 0.0546(16) Uani 1 1 d .
H49 H 0.2043(15) 0.638(5) 0.582(4) 0.065 Uiso 1 1 calc R
C50 C 0.14986(17) 0.6454(5) 0.5563(4) 0.0672(18) Uani 1 1 d .
H50A H 0.1283 0.6552 0.5919 0.081 Uiso 1 1 calc R
H50B H 0.1524 0.7125 0.5188 0.081 Uiso 1 1 calc R
C51 C 0.1455(2) 0.5404(6) 0.4973(4) 0.083(2) Uani 1 1 d .
H51A H 0.1239 0.5481 0.4614 0.099 Uiso 1 1 calc R
H51B H 0.1659 0.5341 0.4573 0.099 Uiso 1 1 calc R
C52 C 0.1429(2) 0.4351(6) 0.5538(5) 0.083(2) Uani 1 1 d .
H52A H 0.1402 0.3686 0.5159 0.100 Uiso 1 1 calc R
H52B H 0.1219 0.4402 0.5920 0.100 Uiso 1 1 calc R
C53 C 0.1767(2) 0.4217(5) 0.6116(5) 0.077(2) Uani 1 1 d .
H53B H 0.1747 0.3533 0.6477 0.092 Uiso 1 1 calc R
H53C H 0.1976 0.4139 0.5736 0.092 Uiso 1 1 calc R
C54 C 0.18113(18) 0.5249(5) 0.6713(4) 0.0646(17) Uani 1 1 d .
H54B H 0.2031 0.5170 0.7054 0.077 Uiso 1 1 calc R
H54C H 0.1613 0.5278 0.7131 0.077 Uiso 1 1 calc R

loop_
_atom_site_aniso_label
_atom_site_aniso_U_11
_atom_site_aniso_U_22
_atom_site_aniso_U_33
_atom_site_aniso_U_23
_atom_site_aniso_U_13
_atom_site_aniso_U_12
W1 0.04389(12) 0.03759(10) 0.05234(13) -0.00034(12) -0.00378(12) 0.00135(10)
I1 0.0570(2) 0.0503(2) 0.0569(2) 0.0027(2) 0.0014(2) -0.00110(18)
Ag1 0.0864(4) 0.0649(3) 0.0472(3) 0.0060(2) -0.0106(3) -0.0154(3)
Ag2 0.0901(4) 0.0348(2) 0.0678(3) 0.0016(2) 0.0044(3) -0.0031(2)
Ag3 0.0596(3) 0.0652(3) 0.0610(3) -0.0077(2) 0.0152(2) -0.0077(2)
Se1 0.0577(4) 0.0318(3) 0.0570(4) -0.0007(2) -0.0029(3) -0.0021(2)
Se2 0.0608(4) 0.0569(4) 0.0589(4) 0.0000(3) 0.0135(3) -0.0115(3)
Se3 0.0698(4) 0.0477(3) 0.0466(3) -0.0019(3) -0.0073(3) -0.0054(3)
Se4 0.0608(4) 0.0734(5) 0.1184(7) -0.0004(4) -0.0218(4) 0.0176(4)
P1 0.0558(9) 0.0328(6) 0.0509(9) 0.0012(7) -0.0040(8) -0.0029(6)
P2 0.0536(10) 0.0428(8) 0.0449(9) 0.0028(7) 0.0014(7) -0.0013(7)
P3 0.0536(10) 0.0517(9) 0.0452(9) 0.0058(7) 0.0050(7) 0.0005(7)
C1 0.132(8) 0.052(4) 0.064(5) 0.001(3) -0.039(5) -0.009(5)
C2 0.44(2) 0.056(5) 0.105(8) 0.015(5) -0.144(11) -0.023(8)
C3 0.137(8) 0.120(7) 0.083(6) 0.025(5) -0.053(6) -0.033(6)
C4 0.279(16) 0.120(9) 0.100(8) -0.019(7) -0.088(9) -0.040(9)
C5 0.333(18) 0.099(7) 0.120(9) -0.042(7) -0.141(10) 0.011(9)
C6 0.147(8) 0.055(4) 0.089(6) -0.019(4) -0.040(5) -0.005(4)
C7 0.059(4) 0.052(4) 0.078(5) 0.004(3) -0.001(4) 0.000(3)
C8 0.071(5) 0.061(4) 0.111(6) 0.011(4) 0.014(5) 0.003(4)
C9 0.059(5) 0.097(6) 0.124(7) 0.015(5) 0.016(5) 0.007(4)
C10 0.099(7) 0.079(5) 0.120(7) -0.014(5) 0.041(6) -0.015(5)
C11 0.102(7) 0.091(6) 0.134(8) 0.042(5) 0.049(6) 0.009(5)
C12 0.076(5) 0.051(4) 0.100(6) 0.017(4) 0.022(4) -0.003(3)
C13 0.051(4) 0.033(3) 0.054(4) -0.001(3) -0.001(3) -0.004(3)
C14 0.072(5) 0.069(4) 0.051(4) 0.009(3) -0.010(3) 0.001(3)
C15 0.067(5) 0.124(7) 0.083(5) 0.018(5) -0.018(4) -0.003(5)
C16 0.068(5) 0.123(7) 0.116(8) 0.025(6) -0.014(5) 0.007(5)
C17 0.055(4) 0.087(5) 0.104(6) 0.002(5) 0.020(5) 0.003(3)
C18 0.064(4) 0.068(4) 0.060(5) 0.005(3) 0.008(3) 0.000(3)
C19 0.057(4) 0.043(3) 0.044(3) -0.003(3) -0.002(3) 0.000(3)
C20 0.060(4) 0.048(3) 0.070(4) 0.005(3) 0.012(3) 0.002(3)
C21 0.073(5) 0.062(4) 0.084(5) 0.000(4) 0.020(4) -0.009(3)
C22 0.087(6) 0.044(3) 0.097(6) -0.008(4) 0.007(4) -0.014(3)
C23 0.095(6) 0.039(3) 0.101(6) 0.002(4) 0.014(4) 0.000(3)
C24 0.066(4) 0.045(3) 0.076(5) 0.003(3) 0.011(3) 0.005(3)
C25 0.054(4) 0.065(4) 0.056(4) 0.014(3) 0.004(3) 0.002(3)
C26 0.063(5) 0.124(6) 0.083(6) 0.032(5) -0.016(4) -0.006(4)
C27 0.065(6) 0.143(7) 0.113(7) 0.046(6) -0.011(5) 0.002(5)
C28 0.054(5) 0.156(8) 0.149(9) 0.028(7) -0.017(6) -0.012(5)
C29 0.051(5) 0.128(7) 0.132(8) 0.040(6) 0.011(5) -0.016(5)
C30 0.059(5) 0.087(5) 0.092(6) 0.026(4) -0.005(4) -0.009(4)
C31 0.064(4) 0.047(3) 0.052(4) 0.001(3) 0.008(3) 0.002(3)
C32 0.083(5) 0.065(4) 0.055(4) -0.005(3) -0.004(3) 0.007(3)
C33 0.141(7) 0.069(4) 0.069(5) -0.011(4) 0.028(5) 0.008(4)
C34 0.102(6) 0.060(4) 0.121(7) -0.017(4) 0.001(5) 0.014(4)
C35 0.118(7) 0.050(4) 0.083(5) 0.002(4) 0.009(5) 0.023(4)
C36 0.134(7) 0.052(4) 0.069(5) 0.005(3) 0.024(5) 0.020(4)
C37 0.059(4) 0.058(4) 0.050(4) 0.003(3) 0.000(3) -0.003(3)
C38 0.075(5) 0.078(5) 0.087(5) -0.004(4) -0.010(4) -0.004(4)
C39 0.089(6) 0.097(5) 0.090(6) 0.001(5) -0.032(5) -0.007(4)
C40 0.070(6) 0.159(8) 0.090(6) 0.039(6) -0.024(5) -0.042(6)
C41 0.059(5) 0.208(10) 0.070(6) 0.027(6) 0.003(4) 0.018(6)
C42 0.054(5) 0.152(7) 0.058(5) 0.014(4) 0.005(4) 0.005(4)
C43 0.095(6) 0.066(5) 0.072(5) 0.026(4) 0.023(4) 0.017(4)
C44 0.097(6) 0.079(5) 0.063(5) 0.022(4) 0.015(4) -0.012(4)
C45 0.156(9) 0.101(7) 0.105(7) 0.046(5) 0.042(6) 0.000(6)
C46 0.181(11) 0.109(8) 0.180(11) 0.087(8) 0.065(9) 0.018(7)
C47 0.122(7) 0.062(5) 0.132(8) 0.028(5) 0.010(6) 0.013(5)
C48 0.149(9) 0.074(5) 0.201(10) 0.074(6) 0.077(8) 0.042(6)
C49 0.062(4) 0.062(4) 0.040(4) 0.002(3) 0.005(3) -0.002(3)
C50 0.076(5) 0.078(5) 0.048(4) 0.016(3) -0.007(3) -0.001(4)
C51 0.102(6) 0.093(5) 0.053(4) -0.007(4) -0.008(4) -0.010(4)
C52 0.101(6) 0.071(5) 0.079(5) -0.014(4) -0.005(5) -0.016(4)
C53 0.101(6) 0.063(4) 0.067(5) -0.010(4) 0.011(4) 0.007(4)
C54 0.080(5) 0.060(4) 0.054(4) 0.002(3) -0.005(3) 0.013(3)

loop_
_atom_type_symbol
_atom_type_description
_atom_type_scat_dispersion_real
_atom_type_scat_dispersion_imag
_atom_type_scat_source
C C 0.0033 0.0016 'International Tables Vol C Tables 4.2.6.8 and 6.1.1.4'
H H 0.0000 0.0000 'International Tables Vol C Tables 4.2.6.8 and 6.1.1.4'
P P 0.1023 0.0942 'International Tables Vol C Tables 4.2.6.8 and 6.1.1.4'
Se Se -0.0929 2.2259 'International Tables Vol C Tables 4.2.6.8 and 6.1.1.4'
Ag Ag -0.8971 1.1015 'International Tables Vol C Tables 4.2.6.8 and 6.1.1.4'
W W -0.8490 6.8722 'International Tables Vol C Tables 4.2.6.8 and 6.1.1.4'
I I -0.4742 1.8119 'International Tables Vol C Tables 4.2.6.8 and 6.1.1.4'

loop_
_geom_angle_atom_site_label_1
_geom_angle_atom_site_label_2
_geom_angle_atom_site_label_3
_geom_angle
Se4 W1 Se2 107.42(3)
Se4 W1 Se3 107.73(3)
Se2 W1 Se3 109.19(2)
Se4 W1 Se1 107.05(2)
Se2 W1 Se1 112.45(2)
Se3 W1 Se1 112.74(2)
Se4 W1 Ag3 133.48(3)
Se2 W1 Ag3 119.09(2)
Se3 W1 Ag3 57.436(18)
Se1 W1 Ag3 56.660(17)
Se4 W1 Ag1 134.16(3)
Se2 W1 Ag1 57.253(19)
Se3 W1 Ag1 118.10(2)
Se1 W1 Ag1 56.848(17)
Ag3 W1 Ag1 77.317(15)
Se4 W1 Ag2 144.82(2)
Se2 W1 Ag2 58.167(18)
Se3 W1 Ag2 57.592(17)
Se1 W1 Ag2 108.132(17)
Ag3 W1 Ag2 69.330(13)
Ag1 W1 Ag2 68.734(14)
Ag2 I1 Ag1 68.121(15)
Ag2 I1 Ag3 67.542(14)
Ag1 I1 Ag3 71.230(14)
P2 Ag1 Se1 131.27(4)
P2 Ag1 Se2 118.26(4)
Se1 Ag1 Se2 97.97(3)
P2 Ag1 W1 158.31(4)
Se1 Ag1 W1 50.062(15)
Se2 Ag1 W1 49.174(17)
P2 Ag1 I1 104.17(4)
Se1 Ag1 I1 96.21(2)
Se2 Ag1 I1 104.46(2)
W1 Ag1 I1 96.749(16)
P1 Ag2 Se3 120.18(4)
P1 Ag2 Se2 113.61(4)
Se3 Ag2 Se2 89.54(2)
P1 Ag2 I1 116.34(4)
Se3 Ag2 I1 107.41(2)
Se2 Ag2 I1 105.98(2)
P1 Ag2 W1 145.65(4)
Se3 Ag2 W1 47.189(15)
Se2 Ag2 W1 46.886(15)
I1 Ag2 W1 97.601(14)
P3 Ag3 Se1 134.62(4)
P3 Ag3 Se3 119.68(4)
Se1 Ag3 Se3 98.51(2)
P3 Ag3 W1 163.93(4)
Se1 Ag3 W1 50.179(15)
Se3 Ag3 W1 49.373(17)
P3 Ag3 I1 99.41(4)
Se1 Ag3 I1 94.44(2)
Se3 Ag3 I1 102.92(2)
W1 Ag3 I1 95.069(15)
W1 Se1 Ag3 73.161(19)
W1 Se1 Ag1 73.090(19)
Ag3 Se1 Ag1 91.25(2)
W1 Se2 Ag1 73.57(2)
W1 Se2 Ag2 74.95(2)
Ag1 Se2 Ag2 79.99(2)
W1 Se3 Ag3 73.19(2)
W1 Se3 Ag2 75.22(2)
Ag3 Se3 Ag2 80.93(2)
C1 P1 C13 106.1(3)
C1 P1 C7 107.1(4)
C13 P1 C7 104.1(3)
C1 P1 Ag2 114.9(2)
C13 P1 Ag2 113.83(18)
C7 P1 Ag2 110.0(2)
C25 P2 C31 110.7(3)
C25 P2 C19 105.1(3)
C31 P2 C19 105.2(3)
C25 P2 Ag1 110.3(2)
C31 P2 Ag1 113.5(2)
C19 P2 Ag1 111.66(19)
C43 P3 C37 107.1(3)
C43 P3 C49 106.9(3)
C37 P3 C49 106.5(3)
C43 P3 Ag3 115.4(2)
C37 P3 Ag3 110.5(2)
C49 P3 Ag3 110.1(2)
C2 C1 C6 117.6(7)
C2 C1 P1 121.7(6)
C6 C1 P1 120.4(5)
C2 C1 H1 70(4)
C6 C1 H1 102(4)
P1 C1 H1 103(4)
C1 C2 C3 124.5(8)
C1 C2 H2A 106.2
C3 C2 H2A 106.2
C1 C2 H2B 106.2
C3 C2 H2B 106.2
H2A C2 H2B 106.4
C4 C3 C2 115.2(7)
C4 C3 H3A 108.5
C2 C3 H3A 108.5
C4 C3 H3B 108.5
C2 C3 H3B 108.5
H3A C3 H3B 107.5
C5 C4 C3 121.3(8)
C5 C4 H4A 107.0
C3 C4 H4A 107.0
C5 C4 H4B 107.0
C3 C4 H4B 107.0
H4A C4 H4B 106.7
C4 C5 C6 121.9(9)
C4 C5 H5A 106.9
C6 C5 H5A 106.9
C4 C5 H5B 106.9
C6 C5 H5B 106.9
H5A C5 H5B 106.7
C1 C6 C5 116.2(7)
C1 C6 H6A 108.2
C5 C6 H6A 108.2
C1 C6 H6B 108.2
C5 C6 H6B 108.2
H6A C6 H6B 107.4
C8 C7 C12 112.8(6)
C8 C7 P1 114.8(5)
C12 C7 P1 118.5(5)
C8 C7 H7 92(4)
C12 C7 H7 111(4)
P1 C7 H7 104(4)
C7 C8 C9 115.4(6)
C7 C8 H8A 108.4
C9 C8 H8A 108.4
C7 C8 H8B 108.4
C9 C8 H8B 108.4
H8A C8 H8B 107.5
C8 C9 C10 112.6(6)
C8 C9 H9A 109.1
C10 C9 H9A 109.1
C8 C9 H9B 109.1
C10 C9 H9B 109.1
H9A C9 H9B 107.8
C11 C10 C9 113.5(6)
C11 C10 H10A 108.9
C9 C10 H10A 108.9
C11 C10 H10B 108.9
C9 C10 H10B 108.9
H10A C10 H10B 107.7
C10 C11 C12 114.0(7)
C10 C11 H11A 108.7
C12 C11 H11A 108.7
C10 C11 H11B 108.7
C12 C11 H11B 108.7
H11A C11 H11B 107.6
C7 C12 C11 111.8(6)
C7 C12 H12A 109.3
C11 C12 H12A 109.3
C7 C12 H12B 109.3
C11 C12 H12B 109.3
H12A C12 H12B 107.9
C14 C13 C18 109.2(5)
C14 C13 P1 111.8(4)
C18 C13 P1 112.7(4)
C14 C13 H13 107(3)
C18 C13 H13 106(3)
P1 C13 H13 110(3)
C15 C14 C13 111.7(6)
C15 C14 H14A 109.3
C13 C14 H14A 109.3
C15 C14 H14B 109.3
C13 C14 H14B 109.3
H14A C14 H14B 107.9
C16 C15 C14 112.5(6)
C16 C15 H15A 109.1
C14 C15 H15A 109.1
C16 C15 H15B 109.1
C14 C15 H15B 109.1
H15A C15 H15B 107.8
C15 C16 C17 110.6(6)
C15 C16 H16A 109.5
C17 C16 H16A 109.5
C15 C16 H16B 109.5
C17 C16 H16B 109.5
H16A C16 H16B 108.1
C18 C17 C16 111.2(6)
C18 C17 H17A 109.4
C16 C17 H17A 109.4
C18 C17 H17B 109.4
C16 C17 H17B 109.4
H17A C17 H17B 108.0
C17 C18 C13 111.7(5)
C17 C18 H18A 109.3
C13 C18 H18A 109.3
C17 C18 H18B 109.3
C13 C18 H18B 109.3
H18A C18 H18B 107.9
C24 C19 C20 110.3(5)
C24 C19 P2 111.3(4)
C20 C19 P2 111.8(4)
C24 C19 H19 119(3)
C20 C19 H19 105(3)
P2 C19 H19 99(3)
C21 C20 C19 112.7(5)
C21 C20 H20A 109.1
C19 C20 H20A 109.1
C21 C20 H20B 109.1
C19 C20 H20B 109.1
H20A C20 H20B 107.8
C20 C21 C22 112.3(5)
C20 C21 H21A 109.1
C22 C21 H21A 109.1
C20 C21 H21B 109.1
C22 C21 H21B 109.1
H21A C21 H21B 107.9
C23 C22 C21 110.4(5)
C23 C22 H22A 109.6
C21 C22 H22A 109.6
C23 C22 H22B 109.6
C21 C22 H22B 109.6
H22A C22 H22B 108.1
C22 C23 C24 111.0(5)
C22 C23 H23A 109.4
C24 C23 H23A 109.4
C22 C23 H23B 109.4
C24 C23 H23B 109.4
H23A C23 H23B 108.0
C23 C24 C19 113.0(5)
C23 C24 H24A 109.0
C19 C24 H24A 109.0
C23 C24 H24B 109.0
C19 C24 H24B 109.0
H24A C24 H24B 107.8
C26 C25 C30 111.3(6)
C26 C25 P2 119.3(5)
C30 C25 P2 112.9(4)
C26 C25 H25 99(3)
C30 C25 H25 108(3)
P2 C25 H25 105(3)
C25 C26 C27 112.1(6)
C25 C26 H26A 109.2
C27 C26 H26A 109.2
C25 C26 H26B 109.2
C27 C26 H26B 109.2
H26A C26 H26B 107.9
C28 C27 C26 112.6(7)
C28 C27 H27A 109.1
C26 C27 H27A 109.1
C28 C27 H27B 109.1
C26 C27 H27B 109.1
H27A C27 H27B 107.8
C29 C28 C27 112.6(7)
C29 C28 H28A 109.1
C27 C28 H28A 109.1
C29 C28 H28B 109.1
C27 C28 H28B 109.1
H28A C28 H28B 107.8
C28 C29 C30 113.4(7)
C28 C29 H29A 108.9
C30 C29 H29A 108.9
C28 C29 H29B 108.9
C30 C29 H29B 108.9
H29A C29 H29B 107.7
C29 C30 C25 111.7(6)
C29 C30 H30A 109.3
C25 C30 H30A 109.3
C29 C30 H30B 109.3
C25 C30 H30B 109.3
H30A C30 H30B 108.0
C32 C31 C36 112.1(5)
C32 C31 P2 119.1(4)
C36 C31 P2 113.1(4)
C32 C31 H31 110(4)
C36 C31 H31 95(3)
P2 C31 H31 105(3)
C31 C32 C33 112.5(5)
C31 C32 H32A 109.1
C33 C32 H32A 109.1
C31 C32 H32B 109.1
C33 C32 H32B 109.1
H32A C32 H32B 107.8
C34 C33 C32 114.6(6)
C34 C33 H33A 108.6
C32 C33 H33A 108.6
C34 C33 H33B 108.6
C32 C33 H33B 108.6
H33A C33 H33B 107.6
C33 C34 C35 111.3(6)
C33 C34 H34A 109.4
C35 C34 H34A 109.4
C33 C34 H34B 109.4
C35 C34 H34B 109.4
H34A C34 H34B 108.0
C34 C35 C36 111.2(6)
C34 C35 H35A 109.4
C36 C35 H35A 109.4
C34 C35 H35B 109.4
C36 C35 H35B 109.4
H35A C35 H35B 108.0
C35 C36 C31 112.6(6)
C35 C36 H36A 109.1
C31 C36 H36A 109.1
C35 C36 H36B 109.1
C31 C36 H36B 109.1
H36A C36 H36B 107.8
C42 C37 C38 111.6(6)
C42 C37 P3 119.1(5)
C38 C37 P3 109.4(4)
C42 C37 H37 106(3)
C38 C37 H37 111(3)
P3 C37 H37 99(3)
C39 C38 C37 111.0(5)
C39 C38 H38A 109.4
C37 C38 H38A 109.4
C39 C38 H38B 109.4
C37 C38 H38B 109.4
H38A C38 H38B 108.0
C40 C39 C38 112.2(6)
C40 C39 H39A 109.2
C38 C39 H39A 109.2
C40 C39 H39B 109.2
C38 C39 H39B 109.2
H39A C39 H39B 107.9
C39 C40 C41 109.5(6)
C39 C40 H40A 109.8
C41 C40 H40A 109.8
C39 C40 H40B 109.8
C41 C40 H40B 109.8
H40A C40 H40B 108.2
C40 C41 C42 111.6(8)
C40 C41 H41A 109.3
C42 C41 H41A 109.3
C40 C41 H41B 109.3
C42 C41 H41B 109.3
H41A C41 H41B 108.0
C37 C42 C41 111.1(6)
C37 C42 H42A 109.4
C41 C42 H42A 109.4
C37 C42 H42B 109.4
C41 C42 H42B 109.4
H42A C42 H42B 108.0
C48 C43 C44 118.0(6)
C48 C43 P3 118.2(5)
C44 C43 P3 120.0(5)
C48 C43 H43 85(4)
C44 C43 H43 99(5)
P3 C43 H43 105(4)
C45 C44 C43 114.4(6)
C45 C44 H44A 108.7
C43 C44 H44A 108.7
C45 C44 H44B 108.7
C43 C44 H44B 108.7
H44A C44 H44B 107.6
C46 C45 C44 120.5(8)
C46 C45 H45A 107.2
C44 C45 H45A 107.2
C46 C45 H45B 107.2
C44 C45 H45B 107.2
H45A C45 H45B 106.8
C45 C46 C47 117.3(8)
C45 C46 H46A 108.0
C47 C46 H46A 108.0
C45 C46 H46B 108.0
C47 C46 H46B 108.0
H46A C46 H46B 107.2
C46 C47 C48 115.8(7)
C46 C47 H47A 108.3
C48 C47 H47A 108.3
C46 C47 H47B 108.3
C48 C47 H47B 108.3
H47A C47 H47B 107.4
C43 C48 C47 119.4(7)
C43 C48 H48A 107.5
C47 C48 H48A 107.5
C43 C48 H48B 107.5
C47 C48 H48B 107.5
H48A C48 H48B 107.0
C50 C49 C54 110.3(5)
C50 C49 P3 111.1(4)
C54 C49 P3 109.1(4)
C50 C49 H49 109(3)
C54 C49 H49 110(3)
P3 C49 H49 107(3)
C51 C50 C49 112.7(5)
C51 C50 H50A 109.1
C49 C50 H50A 109.1
C51 C50 H50B 109.1
C49 C50 H50B 109.1
H50A C50 H50B 107.8
C52 C51 C50 110.0(5)
C52 C51 H51A 109.7
C50 C51 H51A 109.7
C52 C51 H51B 109.7
C50 C51 H51B 109.7
H51A C51 H51B 108.2
C51 C52 C53 110.5(6)
C51 C52 H52A 109.5
C53 C52 H52A 109.5
C51 C52 H52B 109.5
C53 C52 H52B 109.5
H52A C52 H52B 108.1
C54 C53 C52 110.0(5)
C54 C53 H53B 109.7
C52 C53 H53B 109.7
C54 C53 H53C 109.7
C52 C53 H53C 109.7
H53B C53 H53C 108.2
C53 C54 C49 112.3(5)
C53 C54 H54B 109.1
C49 C54 H54B 109.1
C53 C54 H54C 109.1
C49 C54 H54C 109.1
H54B C54 H54C 107.9

loop_
_geom_bond_atom_site_label_1
_geom_bond_atom_site_label_2
_geom_bond_distance
W1 Se4 2.2522(7)
W1 Se2 2.3538(7)
W1 Se3 2.3624(7)
W1 Se1 2.3911(6)
W1 Ag3 2.9797(5)
W1 Ag1 2.9837(5)
W1 Ag2 3.1138(4)
I1 Ag2 2.9871(6)
I1 Ag1 3.1564(7)
I1 Ag3 3.2395(6)
Ag1 P2 2.3998(16)
Ag1 Se1 2.6109(7)
Ag1 Se2 2.6163(8)
Ag2 P1 2.4283(13)
Ag2 Se3 2.7188(7)
Ag2 Se2 2.7394(8)
Ag3 P3 2.4013(16)
Ag3 Se1 2.6008(7)
Ag3 Se3 2.6233(8)
P1 C1 1.834(7)
P1 C13 1.837(6)
P1 C7 1.862(7)
P2 C25 1.837(7)
P2 C31 1.842(6)
P2 C19 1.842(6)
P3 C43 1.831(7)
P3 C37 1.842(6)
P3 C49 1.860(6)
C1 C2 1.364(10)
C1 C6 1.467(8)
C1 H1 1.17(7)
C2 C3 1.459(11)
C2 H2A 0.9700
C2 H2B 0.9700
C3 C4 1.433(12)
C3 H3A 0.9700
C3 H3B 0.9700
C4 C5 1.325(12)
C4 H4A 0.9700
C4 H4B 0.9700
C5 C6 1.505(11)
C5 H5A 0.9700
C5 H5B 0.9700
C6 H6A 0.9700
C6 H6B 0.9700
C7 C8 1.476(9)
C7 C12 1.488(8)
C7 H7 0.88(6)
C8 C9 1.487(9)
C8 H8A 0.9700
C8 H8B 0.9700
C9 C10 1.503(9)
C9 H9A 0.9700
C9 H9B 0.9700
C10 C11 1.451(10)
C10 H10A 0.9700
C10 H10B 0.9700
C11 C12 1.522(9)
C11 H11A 0.9700
C11 H11B 0.9700
C12 H12A 0.9700
C12 H12B 0.9700
C13 C14 1.526(8)
C13 C18 1.530(8)
C13 H13 0.84(5)
C14 C15 1.520(9)
C14 H14A 0.9700
C14 H14B 0.9700
C15 C16 1.491(10)
C15 H15A 0.9700
C15 H15B 0.9700
C16 C17 1.519(10)
C16 H16A 0.9700
C16 H16B 0.9700
C17 C18 1.513(8)
C17 H17A 0.9700
C17 H17B 0.9700
C18 H18A 0.9700
C18 H18B 0.9700
C19 C24 1.525(7)
C19 C20 1.529(8)
C19 H19 0.96(5)
C20 C21 1.514(8)
C20 H20A 0.9700
C20 H20B 0.9700
C21 C22 1.518(8)
C21 H21A 0.9700
C21 H21B 0.9700
C22 C23 1.511(9)
C22 H22A 0.9700
C22 H22B 0.9700
C23 C24 1.514(8)
C23 H23A 0.9700
C23 H23B 0.9700
C24 H24A 0.9700
C24 H24B 0.9700
C25 C26 1.503(9)
C25 C30 1.528(8)
C25 H25 1.01(6)
C26 C27 1.515(9)
C26 H26A 0.9700
C26 H26B 0.9700
C27 C28 1.503(11)
C27 H27A 0.9700
C27 H27B 0.9700
C28 C29 1.467(11)
C28 H28A 0.9700
C28 H28B 0.9700
C29 C30 1.517(9)
C29 H29A 0.9700
C29 H29B 0.9700
C30 H30A 0.9700
C30 H30B 0.9700
C31 C32 1.509(8)
C31 C36 1.518(8)
C31 H31 0.98(5)
C32 C33 1.515(8)
C32 H32A 0.9700
C32 H32B 0.9700
C33 C34 1.476(9)
C33 H33A 0.9700
C33 H33B 0.9700
C34 C35 1.508(10)
C34 H34A 0.9700
C34 H34B 0.9700
C35 C36 1.514(8)
C35 H35A 0.9700
C35 H35B 0.9700
C36 H36A 0.9700
C36 H36B 0.9700
C37 C42 1.504(9)
C37 C38 1.540(8)
C37 H37 0.99(5)
C38 C39 1.529(8)
C38 H38A 0.9700
C38 H38B 0.9700
C39 C40 1.484(10)
C39 H39A 0.9700
C39 H39B 0.9700
C40 C41 1.509(12)
C40 H40A 0.9700
C40 H40B 0.9700
C41 C42 1.532(9)
C41 H41A 0.9700
C41 H41B 0.9700
C42 H42A 0.9700
C42 H42B 0.9700
C43 C48 1.403(10)
C43 C44 1.506(9)
C43 H43 0.91(6)
C44 C45 1.484(9)
C44 H44A 0.9700
C44 H44B 0.9700
C45 C46 1.405(11)
C45 H45A 0.9700
C45 H45B 0.9700
C46 C47 1.479(12)
C46 H46A 0.9700
C46 H46B 0.9700
C47 C48 1.481(9)
C47 H47A 0.9700
C47 H47B 0.9700
C48 H48A 0.9700
C48 H48B 0.9700
C49 C50 1.530(8)
C49 C54 1.534(8)
C49 H49 0.98(6)
C50 C51 1.523(9)
C50 H50A 0.9700
C50 H50B 0.9700
C51 C52 1.499(9)
C51 H51A 0.9700
C51 H51B 0.9700
C52 C53 1.536(9)
C52 H52A 0.9700
C52 H52B 0.9700
C53 C54 1.512(8)
C53 H53B 0.9700
C53 H53C 0.9700
C54 H54B 0.9700
C54 H54C 0.9700

loop_
_geom_torsion_atom_site_label_1
_geom_torsion_atom_site_label_2
_geom_torsion_atom_site_label_3
_geom_torsion_atom_site_label_4
_geom_torsion
Se4 W1 Ag1 P2 21.28(11)
Se2 W1 Ag1 P2 -61.35(10)
Se3 W1 Ag1 P2 -157.07(10)
Se1 W1 Ag1 P2 102.87(10)
Ag3 W1 Ag1 P2 161.14(10)
Ag2 W1 Ag1 P2 -126.35(10)
Se4 W1 Ag1 Se1 -81.59(4)
Se2 W1 Ag1 Se1 -164.23(3)
Se3 W1 Ag1 Se1 100.06(3)
Ag3 W1 Ag1 Se1 58.27(2)
Ag2 W1 Ag1 Se1 130.77(2)
Se4 W1 Ag1 Se2 82.63(4)
Se3 W1 Ag1 Se2 -95.71(3)
Se1 W1 Ag1 Se2 164.23(3)
Ag3 W1 Ag1 Se2 -137.50(2)
Ag2 W1 Ag1 Se2 -65.00(2)
Se4 W1 Ag1 I1 -174.06(3)
Se2 W1 Ag1 I1 103.31(2)
Se3 W1 Ag1 I1 7.59(2)
Se1 W1 Ag1 I1 -92.47(2)
Ag3 W1 Ag1 I1 -34.196(14)
Ag2 W1 Ag1 I1 38.307(14)
Ag2 I1 Ag1 P2 133.75(4)
Ag3 I1 Ag1 P2 -153.60(4)
Ag2 I1 Ag1 Se1 -90.86(2)
Ag3 I1 Ag1 Se1 -18.218(18)
Ag2 I1 Ag1 Se2 9.05(2)
Ag3 I1 Ag1 Se2 81.69(2)
Ag2 I1 Ag1 W1 -40.459(14)
Ag3 I1 Ag1 W1 32.185(13)
Ag1 I1 Ag2 P1 -136.05(5)
Ag3 I1 Ag2 P1 146.03(5)
Ag1 I1 Ag2 Se3 85.95(2)
Ag3 I1 Ag2 Se3 8.024(19)
Ag1 I1 Ag2 Se2 -8.701(19)
Ag3 I1 Ag2 Se2 -86.62(2)
Ag1 I1 Ag2 W1 38.532(14)
Ag3 I1 Ag2 W1 -39.391(13)
Se4 W1 Ag2 P1 -7.84(10)
Se2 W1 Ag2 P1 66.56(8)
Se3 W1 Ag2 P1 -81.90(8)
Se1 W1 Ag2 P1 172.20(8)
Ag3 W1 Ag2 P1 -145.67(8)
Ag1 W1 Ag2 P1 130.35(8)
Se4 W1 Ag2 Se3 74.06(5)
Se2 W1 Ag2 Se3 148.46(3)
Se1 W1 Ag2 Se3 -105.90(3)
Ag3 W1 Ag2 Se3 -63.77(2)
Ag1 W1 Ag2 Se3 -147.75(2)
Se4 W1 Ag2 Se2 -74.40(5)
Se3 W1 Ag2 Se2 -148.46(3)
Se1 W1 Ag2 Se2 105.64(3)
Ag3 W1 Ag2 Se2 147.77(2)
Ag1 W1 Ag2 Se2 63.79(2)
Se4 W1 Ag2 I1 -179.21(4)
Se2 W1 Ag2 I1 -104.81(2)
Se3 W1 Ag2 I1 106.73(2)
Se1 W1 Ag2 I1 0.83(2)
Ag3 W1 Ag2 I1 42.960(16)
Ag1 W1 Ag2 I1 -41.014(16)
Se4 W1 Ag3 P3 -32.22(15)
Se2 W1 Ag3 P3 146.81(14)
Se3 W1 Ag3 P3 51.60(14)
Se1 W1 Ag3 P3 -114.16(14)
Ag1 W1 Ag3 P3 -172.63(14)
Ag2 W1 Ag3 P3 115.58(14)
Se4 W1 Ag3 Se1 81.94(3)
Se2 W1 Ag3 Se1 -99.03(3)
Se3 W1 Ag3 Se1 165.76(3)
Ag1 W1 Ag3 Se1 -58.47(2)
Ag2 W1 Ag3 Se1 -130.27(2)
Se4 W1 Ag3 Se3 -83.81(4)
Se2 W1 Ag3 Se3 95.21(3)
Se1 W1 Ag3 Se3 -165.76(3)
Ag1 W1 Ag3 Se3 135.77(2)
Ag2 W1 Ag3 Se3 63.98(2)
Se4 W1 Ag3 I1 173.50(3)
Se2 W1 Ag3 I1 -7.47(2)
Se3 W1 Ag3 I1 -102.68(2)
Se1 W1 Ag3 I1 91.56(2)
Ag1 W1 Ag3 I1 33.089(14)
Ag2 W1 Ag3 I1 -38.705(14)
Ag2 I1 Ag3 P3 -131.71(4)
Ag1 I1 Ag3 P3 154.87(4)
Ag2 I1 Ag3 Se1 91.65(2)
Ag1 I1 Ag3 Se1 18.237(18)
Ag2 I1 Ag3 Se3 -8.14(2)
Ag1 I1 Ag3 Se3 -81.56(2)
Ag2 I1 Ag3 W1 41.293(14)
Ag1 I1 Ag3 W1 -32.124(13)
Se4 W1 Se1 Ag3 -131.28(3)
Se2 W1 Se1 Ag3 110.97(2)
Se3 W1 Se1 Ag3 -12.99(3)
Ag1 W1 Se1 Ag3 96.65(2)
Ag2 W1 Se1 Ag3 48.70(2)
Se4 W1 Se1 Ag1 132.07(3)
Se2 W1 Se1 Ag1 14.32(3)
Se3 W1 Se1 Ag1 -109.64(2)
Ag3 W1 Se1 Ag1 -96.65(2)
Ag2 W1 Se1 Ag1 -47.95(2)
P3 Ag3 Se1 W1 159.22(6)
Se3 Ag3 Se1 W1 10.88(2)
I1 Ag3 Se1 W1 -92.902(16)
P3 Ag3 Se1 Ag1 -128.88(6)
Se3 Ag3 Se1 Ag1 82.79(3)
W1 Ag3 Se1 Ag1 71.907(19)
I1 Ag3 Se1 Ag1 -21.00(2)
P2 Ag1 Se1 W1 -151.36(6)
Se2 Ag1 Se1 W1 -11.99(2)
I1 Ag1 Se1 W1 93.613(18)
P2 Ag1 Se1 Ag3 136.67(6)
Se2 Ag1 Se1 Ag3 -83.96(3)
W1 Ag1 Se1 Ag3 -71.973(19)
I1 Ag1 Se1 Ag3 21.64(2)
Se4 W1 Se2 Ag1 -131.78(3)
Se3 W1 Se2 Ag1 111.66(2)
Se1 W1 Se2 Ag1 -14.26(3)
Ag3 W1 Se2 Ag1 48.96(2)
Ag2 W1 Se2 Ag1 83.78(2)
Se4 W1 Se2 Ag2 144.44(3)
Se3 W1 Se2 Ag2 27.88(3)
Se1 W1 Se2 Ag2 -98.04(2)
Ag3 W1 Se2 Ag2 -34.82(2)
Ag1 W1 Se2 Ag2 -83.78(2)
P2 Ag1 Se2 W1 158.39(5)
Se1 Ag1 Se2 W1 12.15(2)
I1 Ag1 Se2 W1 -86.418(19)
P2 Ag1 Se2 Ag2 -124.49(5)
Se1 Ag1 Se2 Ag2 89.27(2)
W1 Ag1 Se2 Ag2 77.118(18)
I1 Ag1 Se2 Ag2 -9.30(2)
P1 Ag2 Se2 W1 -145.60(4)
Se3 Ag2 Se2 W1 -22.57(2)
I1 Ag2 Se2 W1 85.43(2)
P1 Ag2 Se2 Ag1 138.87(5)
Se3 Ag2 Se2 Ag1 -98.10(2)
I1 Ag2 Se2 Ag1 9.90(2)
W1 Ag2 Se2 Ag1 -75.528(18)
Se4 W1 Se3 Ag3 130.77(3)
Se2 W1 Se3 Ag3 -112.87(2)
Se1 W1 Se3 Ag3 12.88(2)
Ag1 W1 Se3 Ag3 -50.48(2)
Ag2 W1 Se3 Ag3 -84.80(2)
Se4 W1 Se3 Ag2 -144.44(3)
Se2 W1 Se3 Ag2 -28.07(3)
Se1 W1 Se3 Ag2 97.68(2)
Ag3 W1 Se3 Ag2 84.80(2)
Ag1 W1 Se3 Ag2 34.32(2)
P3 Ag3 Se3 W1 -165.54(5)
Se1 Ag3 Se3 W1 -11.02(2)
I1 Ag3 Se3 W1 85.567(18)
P3 Ag3 Se3 Ag2 117.26(5)
Se1 Ag3 Se3 Ag2 -88.21(2)
W1 Ag3 Se3 Ag2 -77.194(18)
I1 Ag3 Se3 Ag2 8.37(2)
P1 Ag2 Se3 W1 139.75(5)
Se2 Ag2 Se3 W1 22.45(2)
I1 Ag2 Se3 W1 -84.17(2)
P1 Ag2 Se3 Ag3 -145.37(5)
Se2 Ag2 Se3 Ag3 97.34(2)
I1 Ag2 Se3 Ag3 -9.28(2)
W1 Ag2 Se3 Ag3 74.887(18)
Se3 Ag2 P1 C1 8.5(3)
Se2 Ag2 P1 C1 112.6(3)
I1 Ag2 P1 C1 -123.9(3)
W1 Ag2 P1 C1 65.7(3)
Se3 Ag2 P1 C13 131.2(2)
Se2 Ag2 P1 C13 -124.7(2)
I1 Ag2 P1 C13 -1.2(2)
W1 Ag2 P1 C13 -171.7(2)
Se3 Ag2 P1 C7 -112.4(2)
Se2 Ag2 P1 C7 -8.3(3)
I1 Ag2 P1 C7 115.2(2)
W1 Ag2 P1 C7 -55.2(3)
Se1 Ag1 P2 C25 -77.4(2)
Se2 Ag1 P2 C25 149.6(2)
W1 Ag1 P2 C25 -161.4(2)
I1 Ag1 P2 C25 34.3(2)
Se1 Ag1 P2 C31 47.4(2)
Se2 Ag1 P2 C31 -85.6(2)
W1 Ag1 P2 C31 -36.6(3)
I1 Ag1 P2 C31 159.1(2)
Se1 Ag1 P2 C19 166.1(2)
Se2 Ag1 P2 C19 33.2(2)
W1 Ag1 P2 C19 82.1(2)
I1 Ag1 P2 C19 -82.2(2)
Se1 Ag3 P3 C43 -48.0(3)
Se3 Ag3 P3 C43 95.3(3)
W1 Ag3 P3 C43 52.1(3)
I1 Ag3 P3 C43 -153.9(3)
Se1 Ag3 P3 C37 73.7(2)
Se3 Ag3 P3 C37 -143.0(2)
W1 Ag3 P3 C37 173.8(2)
I1 Ag3 P3 C37 -32.2(2)
Se1 Ag3 P3 C49 -169.0(2)
Se3 Ag3 P3 C49 -25.7(2)
W1 Ag3 P3 C49 -68.9(3)
I1 Ag3 P3 C49 85.1(2)
C13 P1 C1 C2 -144.3(10)
C7 P1 C1 C2 104.9(10)
Ag2 P1 C1 C2 -17.6(11)
C13 P1 C1 C6 42.4(8)
C7 P1 C1 C6 -68.4(8)
Ag2 P1 C1 C6 169.1(6)
C6 C1 C2 C3 -14.1(19)
P1 C1 C2 C3 172.4(10)
C1 C2 C3 C4 17(2)
C2 C3 C4 C5 -18(2)
C3 C4 C5 C6 16(2)
C2 C1 C6 C5 10.6(16)
P1 C1 C6 C5 -175.8(8)
C4 C5 C6 C1 -12.3(19)
C1 P1 C7 C8 -66.6(6)
C13 P1 C7 C8 -178.7(5)
Ag2 P1 C7 C8 58.9(5)
C1 P1 C7 C12 70.8(6)
C13 P1 C7 C12 -41.3(6)
Ag2 P1 C7 C12 -163.7(5)
C12 C7 C8 C9 48.9(9)
P1 C7 C8 C9 -171.3(5)
C7 C8 C9 C10 -47.1(9)
C8 C9 C10 C11 47.4(10)
C9 C10 C11 C12 -50.1(10)
C8 C7 C12 C11 -49.1(9)
P1 C7 C12 C11 172.7(6)
C10 C11 C12 C7 50.9(10)
C1 P1 C13 C14 -173.9(5)
C7 P1 C13 C14 -61.0(5)
Ag2 P1 C13 C14 58.8(4)
C1 P1 C13 C18 62.7(5)
C7 P1 C13 C18 175.5(4)
Ag2 P1 C13 C18 -64.6(4)
C18 C13 C14 C15 -54.6(7)
P1 C13 C14 C15 -179.9(5)
C13 C14 C15 C16 55.5(8)
C14 C15 C16 C17 -54.9(9)
C15 C16 C17 C18 55.6(8)
C16 C17 C18 C13 -57.1(7)
C14 C13 C18 C17 56.0(6)
P1 C13 C18 C17 -179.1(4)
C25 P2 C19 C24 -61.7(5)
C31 P2 C19 C24 -178.6(4)
Ag1 P2 C19 C24 57.9(5)
C25 P2 C19 C20 174.4(4)
C31 P2 C19 C20 57.5(5)
Ag1 P2 C19 C20 -66.0(4)
C24 C19 C20 C21 51.1(7)
P2 C19 C20 C21 175.5(4)
C19 C20 C21 C22 -53.5(8)
C20 C21 C22 C23 55.5(8)
C21 C22 C23 C24 -56.3(8)
C22 C23 C24 C19 56.3(8)
C20 C19 C24 C23 -52.7(7)
P2 C19 C24 C23 -177.5(5)
C31 P2 C25 C26 65.6(6)
C19 P2 C25 C26 -47.5(6)
Ag1 P2 C25 C26 -168.0(5)
C31 P2 C25 C30 -68.0(6)
C19 P2 C25 C30 178.9(5)
Ag1 P2 C25 C30 58.4(6)
C30 C25 C26 C27 -52.9(9)
P2 C25 C26 C27 172.8(6)
C25 C26 C27 C28 52.8(11)
C26 C27 C28 C29 -52.0(12)
C27 C28 C29 C30 52.1(12)
C28 C29 C30 C25 -52.3(10)
C26 C25 C30 C29 52.2(9)
P2 C25 C30 C29 -170.4(6)
C25 P2 C31 C32 -57.5(6)
C19 P2 C31 C32 55.5(6)
Ag1 P2 C31 C32 177.9(4)
C25 P2 C31 C36 77.4(6)
C19 P2 C31 C36 -169.6(5)
Ag1 P2 C31 C36 -47.2(6)
C36 C31 C32 C33 47.8(8)
P2 C31 C32 C33 -176.9(5)
C31 C32 C33 C34 -49.7(9)
C32 C33 C34 C35 52.9(9)
C33 C34 C35 C36 -54.8(9)
C34 C35 C36 C31 54.8(9)
C32 C31 C36 C35 -51.4(9)
P2 C31 C36 C35 170.5(5)
C43 P3 C37 C42 -64.5(6)
C49 P3 C37 C42 49.5(6)
Ag3 P3 C37 C42 169.1(5)
C43 P3 C37 C38 65.6(5)
C49 P3 C37 C38 179.6(4)
Ag3 P3 C37 C38 -60.9(5)
C42 C37 C38 C39 -51.9(8)
P3 C37 C38 C39 174.1(5)
C37 C38 C39 C40 55.2(9)
C38 C39 C40 C41 -58.2(9)
C39 C40 C41 C42 58.6(9)
C38 C37 C42 C41 52.6(9)
P3 C37 C42 C41 -178.3(6)
C40 C41 C42 C37 -56.5(9)
C37 P3 C43 C48 -130.2(8)
C49 P3 C43 C48 116.1(8)
Ag3 P3 C43 C48 -6.7(9)
C37 P3 C43 C44 72.4(7)
C49 P3 C43 C44 -41.4(7)
Ag3 P3 C43 C44 -164.1(5)
C48 C43 C44 C45 28.9(12)
P3 C43 C44 C45 -173.6(6)
C43 C44 C45 C46 -29.6(14)
C44 C45 C46 C47 31.4(16)
C45 C46 C47 C48 -30.8(16)
C44 C43 C48 C47 -31.2(14)
P3 C43 C48 C47 170.9(8)
C46 C47 C48 C43 31.5(15)
C43 P3 C49 C50 -61.1(5)
C37 P3 C49 C50 -175.3(4)
Ag3 P3 C49 C50 64.9(4)
C43 P3 C49 C54 177.2(5)
C37 P3 C49 C54 63.0(5)
Ag3 P3 C49 C54 -56.8(5)
C54 C49 C50 C51 -52.6(7)
P3 C49 C50 C51 -173.6(4)
C49 C50 C51 C52 56.5(8)
C50 C51 C52 C53 -59.1(8)
C51 C52 C53 C54 59.4(8)
C52 C53 C54 C49 -56.2(8)
C50 C49 C54 C53 52.7(7)
P3 C49 C54 C53 175.0(5)
